data_2234201
loop_
_publ_author_name
'Wang, Ying-Chun'

_publ_section_title
;
 <i>trans</i>-Tetrakis[<i>N</i>-(adamantan-1-yl)pyridine-4-carboxamide]dichloridomanganese(II)--<i>N</i>-(adamantan-1-yl)pyridine-4-carboxamide
 (1/2)
;
_journal_coeditor_code GW2114
_journal_issue 4
_journal_name_full 'Acta Crystallographica Section E'
_journal_page_first m408
_journal_paper_doi 10.1107/S1600536812010124
_journal_volume 68
_journal_year 2012
_chemical_formula_iupac '[Mn Cl2 (C16 H20 N2 O)4], 2C16 H20 N2 O'
_chemical_formula_moiety 'C64 H80 Cl2 Mn N8 O4, 2(C16 H20 N2 O)'
_chemical_formula_sum 'C96 H120 Cl2 Mn N12 O6'
_chemical_formula_weight 1663.88
_chemical_name_systematic
;
<i>trans</i>-Tetrakis[<i>N</i>-(adamantan-1-yl)pyridine-4-
carboxamide]dichloridomanganese(II)--<i>N</i>-(adamantan-1-yl)pyridine-
4-carboxamide (1/2)
;
_space_group_IT_number 2
_symmetry_cell_setting triclinic
_symmetry_space_group_name_Hall '-P 1'
_symmetry_space_group_name_H-M 'P -1'
_atom_sites_solution_hydrogens geom
_atom_sites_solution_primary direct
_atom_sites_solution_secondary difmap
_audit_creation_method SHELXL-97
_cell_angle_alpha 86.122(9)
_cell_angle_beta 83.605(9)
_cell_angle_gamma 84.094(10)
_cell_formula_units_Z 1
_cell_length_a 11.189(4)
_cell_length_b 11.571(4)
_cell_length_c 16.921(6)
_cell_measurement_reflns_used 9701
_cell_measurement_temperature 298(2)
_cell_measurement_theta_max 27.49
_cell_measurement_theta_min 3.20
_cell_volume 2162.0(13)
_computing_cell_refinement 'CrystalClear (Rigaku, 2005)'
_computing_data_collection 'CrystalClear (Rigaku, 2005)'
_computing_data_reduction 'CrystalClear (Rigaku, 2005)'
_computing_molecular_graphics 'SHELXTL (Sheldrick, 2008)'
_computing_publication_material 'SHELXTL (Sheldrick, 2008)'
_computing_structure_refinement 'SHELXTL (Sheldrick, 2008)'
_computing_structure_solution 'SHELXTL (Sheldrick, 2008)'
_diffrn_ambient_temperature 298(2)
_diffrn_detector_area_resol_mean 13.6612
_diffrn_measured_fraction_theta_full 0.979
_diffrn_measured_fraction_theta_max 0.979
_diffrn_measurement_device_type 'Rigaku Mercury2'
_diffrn_measurement_method 'CCD profile fitting'
_diffrn_radiation_monochromator graphite
_diffrn_radiation_source 'fine-focus sealed tube'
_diffrn_radiation_type MoK\a
_diffrn_radiation_wavelength 0.71073
_diffrn_reflns_av_R_equivalents 0.0563
_diffrn_reflns_av_sigmaI/netI 0.1076
_diffrn_reflns_limit_h_max 14
_diffrn_reflns_limit_h_min -13
_diffrn_reflns_limit_k_max 14
_diffrn_reflns_limit_k_min -14
_diffrn_reflns_limit_l_max 21
_diffrn_reflns_limit_l_min -21
_diffrn_reflns_number 18634
_diffrn_reflns_theta_full 27.49
_diffrn_reflns_theta_max 27.49
_diffrn_reflns_theta_min 3.20
_exptl_absorpt_coefficient_mu 0.277
_exptl_absorpt_correction_T_max 1.00
_exptl_absorpt_correction_T_min 0.90
_exptl_absorpt_correction_type multi-scan
_exptl_absorpt_process_details '(CrystalClear; Rigaku, 2005)'
_exptl_crystal_colour colorless
_exptl_crystal_density_diffrn 1.278
_exptl_crystal_density_method 'not measured'
_exptl_crystal_description block
_exptl_crystal_F_000 887
_exptl_crystal_size_max 0.30
_exptl_crystal_size_mid 0.25
_exptl_crystal_size_min 0.15
_refine_diff_density_max 0.284
_refine_diff_density_min -0.383
_refine_ls_extinction_method none
_refine_ls_goodness_of_fit_ref 1.052
_refine_ls_hydrogen_treatment constr
_refine_ls_matrix_type full
_refine_ls_number_parameters 529
_refine_ls_number_reflns 9700
_refine_ls_number_restraints 0
_refine_ls_restrained_S_all 1.052
_refine_ls_R_factor_all 0.1279
_refine_ls_R_factor_gt 0.0775
_refine_ls_shift/su_max 0.001
_refine_ls_shift/su_mean 0.000
_refine_ls_structure_factor_coef Fsqd
_refine_ls_weighting_details 'calc w=1/[\s^2^(Fo^2^)+(0.0517P)^2^+0.6000P] where P=(Fo^2^+2Fc^2^)/3'
_refine_ls_weighting_scheme calc
_refine_ls_wR_factor_gt 0.1418
_refine_ls_wR_factor_ref 0.1643
_reflns_number_gt 6263
_reflns_number_total 9700
_reflns_threshold_expression I>2sigma(I)
_cod_data_source_file gw2114.cif
_cod_data_source_block I
_cod_database_code 2234201
_cod_database_fobs_code 2234201

loop_
_symmetry_equiv_pos_as_xyz
'x, y, z'
'-x, -y, -z'

loop_
_atom_site_type_symbol
_atom_site_label
_atom_site_fract_x
_atom_site_fract_y
_atom_site_fract_z
_atom_site_U_iso_or_equiv
_atom_site_adp_type
_atom_site_calc_flag
_atom_site_refinement_flags
_atom_site_occupancy
_atom_site_symmetry_multiplicity
Mn Mn1 0.0000 1.0000 0.0000 0.02697(18) Uani d S 1 2
Cl Cl1 -0.10718(7) 1.06669(7) 0.12815(5) 0.0346(2) Uani d . 1 1
O O2 -0.2281(2) 0.4241(2) 0.01989(17) 0.0571(8) Uani d . 1 1
O O1 0.5058(2) 0.7112(2) 0.19793(14) 0.0396(6) Uani d . 1 1
N N1 0.1600(2) 0.9277(2) 0.06876(15) 0.0308(6) Uani d . 1 1
N N3 -0.0941(2) 0.8243(2) 0.01766(16) 0.0323(6) Uani d . 1 1
N N4 -0.3668(2) 0.5025(2) 0.11487(16) 0.0353(7) Uani d . 1 1
H H4B -0.3924 0.5654 0.1383 0.042 Uiso calc R 1 1
N N2 0.4189(2) 0.8268(2) 0.29637(15) 0.0348(7) Uani d . 1 1
H H2B 0.3592 0.8771 0.3096 0.042 Uiso calc R 1 1
C C12 0.7255(4) 0.6679(4) 0.4100(3) 0.0627(12) Uani d . 1 1
H H12A 0.7814 0.6470 0.4497 0.075 Uiso calc R 1 1
H H12B 0.7561 0.6280 0.3622 0.075 Uiso calc R 1 1
C C27 -0.5991(3) 0.3238(3) 0.2344(2) 0.0491(10) Uani d . 1 1
H H27A -0.6614 0.3444 0.2779 0.059 Uiso calc R 1 1
C C26 -0.4925(3) 0.3603(3) 0.0703(2) 0.0463(10) Uani d . 1 1
H H26A -0.4324 0.3419 0.0260 0.056 Uiso calc R 1 1
H H26B -0.5491 0.4234 0.0526 0.056 Uiso calc R 1 1
C C28 -0.5115(4) 0.2239(4) 0.2630(2) 0.0566(11) Uani d . 1 1
H H28A -0.4739 0.2472 0.3076 0.068 Uiso calc R 1 1
H H28B -0.5552 0.1571 0.2808 0.068 Uiso calc R 1 1
C C6 0.4266(3) 0.7862(3) 0.22306(19) 0.0300(7) Uani d . 1 1
C C3 0.3321(3) 0.8378(3) 0.17077(18) 0.0277(7) Uani d . 1 1
C C29 -0.4154(3) 0.1916(3) 0.1958(2) 0.0504(10) Uani d . 1 1
H H29A -0.3593 0.1274 0.2143 0.060 Uiso calc R 1 1
C C15 0.5432(3) 0.8246(3) 0.4959(2) 0.0488(10) Uani d . 1 1
H H15A 0.5117 0.8652 0.5439 0.059 Uiso calc R 1 1
C C19 -0.2141(3) 0.6209(3) 0.04641(19) 0.0301(7) Uani d . 1 1
C C23 -0.4314(3) 0.3980(3) 0.13873(18) 0.0280(7) Uani d . 1 1
C C10 0.5145(3) 0.6604(3) 0.3768(2) 0.0437(9) Uani d . 1 1
H H10A 0.4353 0.6365 0.3961 0.052 Uiso calc R 1 1
H H10B 0.5444 0.6188 0.3296 0.052 Uiso calc R 1 1
C C7 0.5046(3) 0.7918(3) 0.35582(19) 0.0302(7) Uani d . 1 1
C C5 0.1945(3) 0.9920(3) 0.12394(18) 0.0296(7) Uani d . 1 1
H H5A 0.1597 1.0682 0.1278 0.036 Uiso calc R 1 1
C C4 0.2785(3) 0.9511(3) 0.17497(18) 0.0293(7) Uani d . 1 1
H H4A 0.2993 0.9991 0.2122 0.035 Uiso calc R 1 1
C C1 0.2135(3) 0.8189(3) 0.06393(19) 0.0337(8) Uani d . 1 1
H H1A 0.1921 0.7732 0.0256 0.040 Uiso calc R 1 1
C C21 -0.0561(3) 0.7270(3) -0.0209(2) 0.0337(8) Uani d . 1 1
H H21A 0.0125 0.7279 -0.0573 0.040 Uiso calc R 1 1
C C13 0.6669(4) 0.8629(4) 0.4657(2) 0.0551(11) Uani d . 1 1
H H13A 0.6605 0.9462 0.4534 0.066 Uiso calc R 1 1
H H13B 0.7215 0.8452 0.5065 0.066 Uiso calc R 1 1
C C32 -0.6582(3) 0.2870(3) 0.1641(3) 0.0525(11) Uani d . 1 1
H H32A -0.7045 0.2216 0.1808 0.063 Uiso calc R 1 1
H H32B -0.7128 0.3508 0.1450 0.063 Uiso calc R 1 1
C C11 0.5522(4) 0.6940(4) 0.5157(2) 0.0562(11) Uani d . 1 1
H H11A 0.6057 0.6742 0.5569 0.067 Uiso calc R 1 1
H H11B 0.4731 0.6704 0.5354 0.067 Uiso calc R 1 1
C C14 0.7157(3) 0.7992(4) 0.3915(2) 0.0511(10) Uani d . 1 1
H H14A 0.7959 0.8230 0.3723 0.061 Uiso calc R 1 1
C C2 0.2988(3) 0.7711(3) 0.11291(19) 0.0343(8) Uani d . 1 1
H H2A 0.3335 0.6952 0.1073 0.041 Uiso calc R 1 1
C C18 -0.2537(3) 0.7206(3) 0.0852(2) 0.0434(9) Uani d . 1 1
H H18A -0.3221 0.7220 0.1220 0.052 Uiso calc R 1 1
C C20 -0.1131(3) 0.6260(3) -0.0092(2) 0.0348(8) Uani d . 1 1
H H20A -0.0842 0.5618 -0.0384 0.042 Uiso calc R 1 1
C C24 -0.3459(3) 0.2982(3) 0.1693(2) 0.0436(9) Uani d . 1 1
H H24A -0.3091 0.3224 0.2140 0.052 Uiso calc R 1 1
H H24B -0.2821 0.2777 0.1276 0.052 Uiso calc R 1 1
C C22 -0.2715(3) 0.5064(3) 0.0597(2) 0.0352(8) Uani d . 1 1
C C9 0.4562(3) 0.8559(3) 0.43119(19) 0.0395(8) Uani d . 1 1
H H9A 0.3765 0.8335 0.4506 0.047 Uiso calc R 1 1
H H9B 0.4494 0.9392 0.4188 0.047 Uiso calc R 1 1
C C8 0.6304(3) 0.8299(3) 0.3259(2) 0.0436(9) Uani d . 1 1
H H8A 0.6244 0.9131 0.3129 0.052 Uiso calc R 1 1
H H8B 0.6624 0.7905 0.2782 0.052 Uiso calc R 1 1
C C30 -0.4731(4) 0.1551(3) 0.1260(3) 0.0563(11) Uani d . 1 1
H H30A -0.4111 0.1350 0.0830 0.068 Uiso calc R 1 1
H H30B -0.5156 0.0870 0.1419 0.068 Uiso calc R 1 1
C C25 -0.5301(3) 0.4300(3) 0.2067(2) 0.0501(10) Uani d . 1 1
H H25A -0.4934 0.4557 0.2510 0.060 Uiso calc R 1 1
H H25B -0.5858 0.4934 0.1884 0.060 Uiso calc R 1 1
C C31 -0.5601(4) 0.2528(4) 0.0976(2) 0.0517(11) Uani d . 1 1
H H31A -0.5977 0.2281 0.0527 0.062 Uiso calc R 1 1
C C16 0.6009(4) 0.6307(3) 0.4413(2) 0.0534(11) Uani d . 1 1
H H16A 0.6074 0.5465 0.4541 0.064 Uiso calc R 1 1
C C17 -0.1922(3) 0.8187(3) 0.0698(2) 0.0416(9) Uani d . 1 1
H H17A -0.2209 0.8846 0.0973 0.050 Uiso calc R 1 1
O O3 0.1737(2) -0.0581(2) 0.36458(15) 0.0453(6) Uani d . 1 1
C C35 0.0769(3) -0.1917(3) 0.2992(2) 0.0357(8) Uani d . 1 1
N N6 -0.0146(2) 0.0022(2) 0.32917(18) 0.0391(7) Uani d . 1 1
H H6A -0.0765 -0.0220 0.3119 0.047 Uiso calc R 1 1
C C34 0.1500(3) -0.2864(3) 0.3272(2) 0.0423(9) Uani d . 1 1
H H34A 0.1949 -0.2792 0.3694 0.051 Uiso calc R 1 1
C C39 -0.0263(3) 0.1255(3) 0.3506(2) 0.0329(8) Uani d . 1 1
C C37 0.0227(4) -0.3182(3) 0.2058(2) 0.0549(11) Uani d . 1 1
H H37A -0.0219 -0.3285 0.1640 0.066 Uiso calc R 1 1
C C38 0.0828(3) -0.0759(3) 0.3340(2) 0.0358(8) Uani d . 1 1
C C44 0.0683(3) 0.3344(3) 0.3985(2) 0.0447(9) Uani d . 1 1
H H44A 0.1511 0.3043 0.4047 0.054 Uiso calc R 1 1
H H44B 0.0583 0.4158 0.4109 0.054 Uiso calc R 1 1
C C36 0.0108(3) -0.2088(3) 0.2371(2) 0.0437(9) Uani d . 1 1
H H36A -0.0405 -0.1484 0.2167 0.052 Uiso calc R 1 1
N N5 0.0936(3) -0.4090(3) 0.2317(2) 0.0607(10) Uani d . 1 1
C C45 -0.0186(3) 0.2659(3) 0.4557(2) 0.0421(9) Uani d . 1 1
H H45A -0.0018 0.2736 0.5106 0.051 Uiso calc R 1 1
C C41 0.0602(3) 0.1944(3) 0.2937(2) 0.0352(8) Uani d . 1 1
H H41A 0.1430 0.1639 0.2994 0.042 Uiso calc R 1 1
H H41B 0.0449 0.1865 0.2391 0.042 Uiso calc R 1 1
C C43 0.0417(3) 0.3231(3) 0.3128(2) 0.0370(8) Uani d . 1 1
H H43A 0.0970 0.3671 0.2763 0.044 Uiso calc R 1 1
C C47 -0.1747(3) 0.3028(3) 0.3602(2) 0.0405(9) Uani d . 1 1
H H47A -0.2582 0.3336 0.3537 0.049 Uiso calc R 1 1
C C42 -0.1569(3) 0.1744(3) 0.3411(2) 0.0381(8) Uani d . 1 1
H H42A -0.1743 0.1665 0.2869 0.046 Uiso calc R 1 1
H H42B -0.2121 0.1308 0.3767 0.046 Uiso calc R 1 1
C C46 -0.1493(3) 0.3157(3) 0.4459(2) 0.0470(10) Uani d . 1 1
H H46A -0.2050 0.2741 0.4826 0.056 Uiso calc R 1 1
H H46B -0.1603 0.3972 0.4578 0.056 Uiso calc R 1 1
C C40 -0.0016(3) 0.1368(3) 0.4371(2) 0.0389(8) Uani d . 1 1
H H40A -0.0568 0.0936 0.4731 0.047 Uiso calc R 1 1
H H40B 0.0803 0.1048 0.4444 0.047 Uiso calc R 1 1
C C33 0.1558(4) -0.3917(3) 0.2921(3) 0.0539(11) Uani d . 1 1
H H33A 0.2057 -0.4538 0.3116 0.065 Uiso calc R 1 1
C C48 -0.0884(3) 0.3711(3) 0.3031(2) 0.0430(9) Uani d . 1 1
H H48A -0.1052 0.3645 0.2487 0.052 Uiso calc R 1 1
H H48B -0.1000 0.4528 0.3146 0.052 Uiso calc R 1 1

loop_
_atom_site_aniso_label
_atom_site_aniso_U_11
_atom_site_aniso_U_22
_atom_site_aniso_U_33
_atom_site_aniso_U_12
_atom_site_aniso_U_13
_atom_site_aniso_U_23
Mn1 0.0290(4) 0.0249(4) 0.0275(4) -0.0036(3) -0.0037(3) -0.0026(3)
Cl1 0.0371(5) 0.0329(4) 0.0332(4) -0.0029(4) 0.0010(3) -0.0066(3)
O2 0.0589(18) 0.0316(14) 0.0768(19) -0.0162(13) 0.0315(15) -0.0211(14)
O1 0.0322(13) 0.0436(15) 0.0407(13) 0.0091(11) 0.0009(11) -0.0141(11)
N1 0.0353(16) 0.0278(15) 0.0296(14) -0.0033(12) -0.0020(12) -0.0051(12)
N3 0.0309(15) 0.0263(15) 0.0397(15) -0.0066(12) -0.0008(12) -0.0015(12)
N4 0.0373(16) 0.0245(15) 0.0440(16) -0.0087(13) 0.0059(13) -0.0091(12)
N2 0.0335(16) 0.0362(16) 0.0343(15) 0.0081(13) -0.0080(12) -0.0091(13)
C12 0.054(3) 0.070(3) 0.066(3) 0.021(2) -0.027(2) -0.019(2)
C27 0.045(2) 0.042(2) 0.056(2) -0.0140(19) 0.0217(19) -0.0065(19)
C26 0.056(2) 0.047(2) 0.039(2) -0.022(2) -0.0076(18) 0.0015(17)
C28 0.065(3) 0.062(3) 0.044(2) -0.019(2) -0.008(2) 0.012(2)
C6 0.0283(17) 0.0305(18) 0.0313(17) -0.0041(15) -0.0023(14) -0.0032(14)
C3 0.0234(16) 0.0311(17) 0.0278(15) -0.0008(14) -0.0002(13) -0.0024(13)
C29 0.037(2) 0.042(2) 0.069(3) -0.0013(18) -0.002(2) 0.018(2)
C15 0.055(2) 0.056(3) 0.038(2) 0.001(2) -0.0147(18) -0.0121(18)
C19 0.0303(18) 0.0232(17) 0.0370(17) -0.0044(14) -0.0016(14) -0.0043(14)
C23 0.0294(17) 0.0241(16) 0.0307(16) -0.0053(14) -0.0013(13) -0.0017(13)
C10 0.051(2) 0.034(2) 0.049(2) -0.0042(18) -0.0156(18) -0.0031(17)
C7 0.0293(17) 0.0270(17) 0.0350(17) 0.0023(14) -0.0086(14) -0.0048(14)
C5 0.0337(18) 0.0202(16) 0.0350(17) -0.0016(14) -0.0042(14) -0.0035(13)
C4 0.0308(18) 0.0272(17) 0.0306(16) -0.0022(14) -0.0040(14) -0.0064(13)
C1 0.040(2) 0.0310(18) 0.0318(17) 0.0006(15) -0.0080(15) -0.0102(14)
C21 0.0320(19) 0.0271(18) 0.0397(18) -0.0016(15) 0.0054(15) -0.0032(15)
C13 0.056(3) 0.053(3) 0.062(3) -0.005(2) -0.028(2) -0.012(2)
C32 0.030(2) 0.049(2) 0.079(3) -0.0117(18) -0.009(2) 0.012(2)
C11 0.069(3) 0.058(3) 0.046(2) -0.008(2) -0.027(2) 0.005(2)
C14 0.028(2) 0.061(3) 0.068(3) -0.0049(19) -0.0140(19) -0.011(2)
C2 0.038(2) 0.0281(18) 0.0354(18) 0.0022(15) 0.0003(15) -0.0056(14)
C18 0.038(2) 0.035(2) 0.056(2) -0.0116(17) 0.0150(18) -0.0144(17)
C20 0.0322(18) 0.0266(18) 0.0439(19) -0.0030(15) 0.0048(15) -0.0046(15)
C24 0.035(2) 0.038(2) 0.058(2) -0.0095(17) -0.0068(18) 0.0058(18)
C22 0.037(2) 0.0245(17) 0.0439(19) -0.0073(15) 0.0026(16) -0.0069(15)
C9 0.041(2) 0.044(2) 0.0347(18) 0.0004(17) -0.0073(16) -0.0096(16)
C8 0.034(2) 0.047(2) 0.050(2) -0.0055(17) -0.0031(17) -0.0022(18)
C30 0.058(3) 0.038(2) 0.073(3) -0.019(2) 0.015(2) -0.014(2)
C25 0.054(2) 0.041(2) 0.054(2) -0.0116(19) 0.013(2) -0.0127(19)
C31 0.060(3) 0.056(3) 0.045(2) -0.030(2) -0.009(2) -0.0064(19)
C16 0.070(3) 0.034(2) 0.059(3) 0.005(2) -0.031(2) -0.0014(19)
C17 0.044(2) 0.0290(19) 0.052(2) -0.0093(17) 0.0081(18) -0.0119(16)
O3 0.0409(15) 0.0487(16) 0.0465(15) 0.0034(12) -0.0101(12) -0.0073(12)
C35 0.0345(19) 0.0294(18) 0.0399(19) -0.0006(15) 0.0048(15) 0.0039(15)
N6 0.0298(16) 0.0314(16) 0.0563(19) -0.0014(13) -0.0045(14) -0.0065(14)
C34 0.046(2) 0.033(2) 0.045(2) -0.0001(17) 0.0025(17) 0.0042(16)
C39 0.0320(18) 0.0269(17) 0.0404(19) -0.0037(15) -0.0049(15) -0.0035(15)
C37 0.072(3) 0.042(2) 0.054(2) -0.007(2) -0.012(2) -0.004(2)
C38 0.036(2) 0.0339(19) 0.0356(18) -0.0015(16) 0.0004(15) 0.0001(15)
C44 0.045(2) 0.042(2) 0.049(2) -0.0068(18) -0.0095(18) -0.0053(18)
C36 0.049(2) 0.033(2) 0.048(2) -0.0052(17) -0.0060(18) 0.0041(17)
N5 0.081(3) 0.0349(19) 0.066(2) -0.0094(19) -0.005(2) -0.0002(17)
C45 0.050(2) 0.045(2) 0.0308(18) 0.0020(18) -0.0056(16) -0.0054(16)
C41 0.0315(18) 0.0359(19) 0.0362(18) -0.0010(15) 0.0021(15) -0.0013(15)
C43 0.038(2) 0.0303(19) 0.0411(19) -0.0059(16) 0.0005(16) 0.0039(15)
C47 0.0321(19) 0.039(2) 0.048(2) 0.0063(16) -0.0033(16) -0.0050(17)
C42 0.0323(19) 0.038(2) 0.043(2) -0.0018(16) -0.0045(16) 0.0010(16)
C46 0.050(2) 0.044(2) 0.043(2) 0.0007(19) 0.0069(18) -0.0059(18)
C40 0.041(2) 0.036(2) 0.0382(19) -0.0004(17) -0.0040(16) 0.0036(16)
C33 0.063(3) 0.031(2) 0.064(3) 0.000(2) 0.002(2) 0.0073(19)
C48 0.049(2) 0.0302(19) 0.048(2) 0.0048(17) -0.0078(18) 0.0030(17)

loop_
_atom_type_symbol
_atom_type_description
_atom_type_scat_dispersion_real
_atom_type_scat_dispersion_imag
_atom_type_scat_source
C C 0.0033 0.0016 'International Tables Vol C Tables 4.2.6.8 and 6.1.1.4'
Cl Cl 0.1484 0.1585 'International Tables Vol C Tables 4.2.6.8 and 6.1.1.4'
Mn Mn 0.3368 0.7283 'International Tables Vol C Tables 4.2.6.8 and 6.1.1.4'
N N 0.0061 0.0033 'International Tables Vol C Tables 4.2.6.8 and 6.1.1.4'
O O 0.0106 0.0060 'International Tables Vol C Tables 4.2.6.8 and 6.1.1.4'
H H 0.0000 0.0000 'International Tables Vol C Tables 4.2.6.8 and 6.1.1.4'

loop_
_geom_angle_atom_site_label_1
_geom_angle_atom_site_label_2
_geom_angle_atom_site_label_3
_geom_angle_site_symmetry_1
_geom_angle_site_symmetry_3
_geom_angle
N1 Mn1 N1 . 2_575 180.0000(10)
N1 Mn1 N3 . 2_575 86.06(9)
N1 Mn1 N3 2_575 2_575 93.94(9)
N1 Mn1 N3 . . 93.94(9)
N1 Mn1 N3 2_575 . 86.06(9)
N3 Mn1 N3 2_575 . 180.0
N1 Mn1 Cl1 . . 88.08(7)
N1 Mn1 Cl1 2_575 . 91.92(7)
N3 Mn1 Cl1 2_575 . 89.34(7)
N3 Mn1 Cl1 . . 90.66(7)
N1 Mn1 Cl1 . 2_575 91.92(7)
N1 Mn1 Cl1 2_575 2_575 88.08(7)
N3 Mn1 Cl1 2_575 2_575 90.66(7)
N3 Mn1 Cl1 . 2_575 89.34(7)
Cl1 Mn1 Cl1 . 2_575 180.0
C1 N1 C5 . . 116.7(3)
C1 N1 Mn1 . . 123.8(2)
C5 N1 Mn1 . . 119.1(2)
C17 N3 C21 . . 116.0(3)
C17 N3 Mn1 . . 118.8(2)
C21 N3 Mn1 . . 125.1(2)
C22 N4 C23 . . 125.0(3)
C22 N4 H4B . . 117.5
C23 N4 H4B . . 117.5
C6 N2 C7 . . 125.2(3)
C6 N2 H2B . . 117.4
C7 N2 H2B . . 117.4
C14 C12 C16 . . 109.4(3)
C14 C12 H12A . . 109.8
C16 C12 H12A . . 109.8
C14 C12 H12B . . 109.8
C16 C12 H12B . . 109.8
H12A C12 H12B . . 108.3
C28 C27 C32 . . 109.6(3)
C28 C27 C25 . . 109.7(3)
C32 C27 C25 . . 108.6(3)
C28 C27 H27A . . 109.6
C32 C27 H27A . . 109.6
C25 C27 H27A . . 109.6
C23 C26 C31 . . 109.9(3)
C23 C26 H26A . . 109.7
C31 C26 H26A . . 109.7
C23 C26 H26B . . 109.7
C31 C26 H26B . . 109.7
H26A C26 H26B . . 108.2
C29 C28 C27 . . 109.7(3)
C29 C28 H28A . . 109.7
C27 C28 H28A . . 109.7
C29 C28 H28B . . 109.7
C27 C28 H28B . . 109.7
H28A C28 H28B . . 108.2
O1 C6 N2 . . 123.6(3)
O1 C6 C3 . . 120.1(3)
N2 C6 C3 . . 116.3(3)
C4 C3 C2 . . 117.4(3)
C4 C3 C6 . . 123.4(3)
C2 C3 C6 . . 119.1(3)
C28 C29 C30 . . 110.1(3)
C28 C29 C24 . . 108.8(3)
C30 C29 C24 . . 109.2(3)
C28 C29 H29A . . 109.5
C30 C29 H29A . . 109.5
C24 C29 H29A . . 109.5
C13 C15 C11 . . 110.3(3)
C13 C15 C9 . . 109.4(3)
C11 C15 C9 . . 109.5(3)
C13 C15 H15A . . 109.2
C11 C15 H15A . . 109.2
C9 C15 H15A . . 109.2
C18 C19 C20 . . 116.8(3)
C18 C19 C22 . . 125.3(3)
C20 C19 C22 . . 117.9(3)
N4 C23 C26 . . 111.3(3)
N4 C23 C24 . . 111.0(3)
C26 C23 C24 . . 110.2(3)
N4 C23 C25 . . 107.8(3)
C26 C23 C25 . . 108.0(3)
C24 C23 C25 . . 108.4(3)
C16 C10 C7 . . 109.7(3)
C16 C10 H10A . . 109.7
C7 C10 H10A . . 109.7
C16 C10 H10B . . 109.7
C7 C10 H10B . . 109.7
H10A C10 H10B . . 108.2
N2 C7 C10 . . 112.4(3)
N2 C7 C9 . . 106.7(3)
C10 C7 C9 . . 108.8(3)
N2 C7 C8 . . 110.5(3)
C10 C7 C8 . . 109.7(3)
C9 C7 C8 . . 108.6(3)
N1 C5 C4 . . 123.5(3)
N1 C5 H5A . . 118.3
C4 C5 H5A . . 118.3
C5 C4 C3 . . 119.7(3)
C5 C4 H4A . . 120.2
C3 C4 H4A . . 120.2
N1 C1 C2 . . 123.5(3)
N1 C1 H1A . . 118.3
C2 C1 H1A . . 118.3
N3 C21 C20 . . 123.7(3)
N3 C21 H21A . . 118.1
C20 C21 H21A . . 118.1
C14 C13 C15 . . 109.0(3)
C14 C13 H13A . . 109.9
C15 C13 H13A . . 109.9
C14 C13 H13B . . 109.9
C15 C13 H13B . . 109.9
H13A C13 H13B . . 108.3
C31 C32 C27 . . 109.1(3)
C31 C32 H32A . . 109.9
C27 C32 H32A . . 109.9
C31 C32 H32B . . 109.9
C27 C32 H32B . . 109.9
H32A C32 H32B . . 108.3
C16 C11 C15 . . 109.4(3)
C16 C11 H11A . . 109.8
C15 C11 H11A . . 109.8
C16 C11 H11B . . 109.8
C15 C11 H11B . . 109.8
H11A C11 H11B . . 108.2
C13 C14 C12 . . 110.4(4)
C13 C14 C8 . . 109.8(3)
C12 C14 C8 . . 109.0(3)
C13 C14 H14A . . 109.2
C12 C14 H14A . . 109.2
C8 C14 H14A . . 109.2
C1 C2 C3 . . 119.3(3)
C1 C2 H2A . . 120.4
C3 C2 H2A . . 120.4
C19 C18 C17 . . 120.2(3)
C19 C18 H18A . . 119.9
C17 C18 H18A . . 119.9
C21 C20 C19 . . 119.5(3)
C21 C20 H20A . . 120.2
C19 C20 H20A . . 120.2
C23 C24 C29 . . 110.2(3)
C23 C24 H24A . . 109.6
C29 C24 H24A . . 109.6
C23 C24 H24B . . 109.6
C29 C24 H24B . . 109.6
H24A C24 H24B . . 108.1
O2 C22 N4 . . 124.3(3)
O2 C22 C19 . . 118.7(3)
N4 C22 C19 . . 117.0(3)
C7 C9 C15 . . 109.5(3)
C7 C9 H9A . . 109.8
C15 C9 H9A . . 109.8
C7 C9 H9B . . 109.8
C15 C9 H9B . . 109.8
H9A C9 H9B . . 108.2
C7 C8 C14 . . 109.3(3)
C7 C8 H8A . . 109.8
C14 C8 H8A . . 109.8
C7 C8 H8B . . 109.8
C14 C8 H8B . . 109.8
H8A C8 H8B . . 108.3
C31 C30 C29 . . 109.9(3)
C31 C30 H30A . . 109.7
C29 C30 H30A . . 109.7
C31 C30 H30B . . 109.7
C29 C30 H30B . . 109.7
H30A C30 H30B . . 108.2
C27 C25 C23 . . 109.9(3)
C27 C25 H25A . . 109.7
C23 C25 H25A . . 109.7
C27 C25 H25B . . 109.7
C23 C25 H25B . . 109.7
H25A C25 H25B . . 108.2
C30 C31 C32 . . 110.9(3)
C30 C31 C26 . . 109.9(3)
C32 C31 C26 . . 108.2(3)
C30 C31 H31A . . 109.3
C32 C31 H31A . . 109.3
C26 C31 H31A . . 109.3
C11 C16 C12 . . 109.9(3)
C11 C16 C10 . . 109.6(3)
C12 C16 C10 . . 109.2(3)
C11 C16 H16A . . 109.4
C12 C16 H16A . . 109.4
C10 C16 H16A . . 109.4
N3 C17 C18 . . 123.7(3)
N3 C17 H17A . . 118.1
C18 C17 H17A . . 118.1
C34 C35 C36 . . 117.3(3)
C34 C35 C38 . . 117.7(3)
C36 C35 C38 . . 124.8(3)
C38 N6 C39 . . 126.9(3)
C38 N6 H6A . . 116.5
C39 N6 H6A . . 116.5
C33 C34 C35 . . 119.7(4)
C33 C34 H34A . . 120.2
C35 C34 H34A . . 120.2
N6 C39 C41 . . 109.9(3)
N6 C39 C42 . . 106.9(3)
C41 C39 C42 . . 109.4(3)
N6 C39 C40 . . 111.9(3)
C41 C39 C40 . . 109.9(3)
C42 C39 C40 . . 108.8(3)
N5 C37 C36 . . 124.4(4)
N5 C37 H37A . . 117.8
C36 C37 H37A . . 117.8
O3 C38 N6 . . 124.2(3)
O3 C38 C35 . . 119.5(3)
N6 C38 C35 . . 116.3(3)
C45 C44 C43 . . 109.3(3)
C45 C44 H44A . . 109.8
C43 C44 H44A . . 109.8
C45 C44 H44B . . 109.8
C43 C44 H44B . . 109.8
H44A C44 H44B . . 108.3
C35 C36 C37 . . 118.7(4)
C35 C36 H36A . . 120.7
C37 C36 H36A . . 120.7
C37 N5 C33 . . 116.3(4)
C44 C45 C40 . . 109.9(3)
C44 C45 C46 . . 109.1(3)
C40 C45 C46 . . 109.7(3)
C44 C45 H45A . . 109.3
C40 C45 H45A . . 109.3
C46 C45 H45A . . 109.3
C43 C41 C39 . . 109.5(3)
C43 C41 H41A . . 109.8
C39 C41 H41A . . 109.8
C43 C41 H41B . . 109.8
C39 C41 H41B . . 109.8
H41A C41 H41B . . 108.2
C48 C43 C41 . . 109.7(3)
C48 C43 C44 . . 109.7(3)
C41 C43 C44 . . 109.2(3)
C48 C43 H43A . . 109.4
C41 C43 H43A . . 109.4
C44 C43 H43A . . 109.4
C48 C47 C42 . . 109.4(3)
C48 C47 C46 . . 109.4(3)
C42 C47 C46 . . 110.1(3)
C48 C47 H47A . . 109.3
C42 C47 H47A . . 109.3
C46 C47 H47A . . 109.3
C47 C42 C39 . . 109.7(3)
C47 C42 H42A . . 109.7
C39 C42 H42A . . 109.7
C47 C42 H42B . . 109.7
C39 C42 H42B . . 109.7
H42A C42 H42B . . 108.2
C47 C46 C45 . . 108.9(3)
C47 C46 H46A . . 109.9
C45 C46 H46A . . 109.9
C47 C46 H46B . . 109.9
C45 C46 H46B . . 109.9
H46A C46 H46B . . 108.3
C45 C40 C39 . . 109.1(3)
C45 C40 H40A . . 109.9
C39 C40 H40A . . 109.9
C45 C40 H40B . . 109.9
C39 C40 H40B . . 109.9
H40A C40 H40B . . 108.3
N5 C33 C34 . . 123.6(4)
N5 C33 H33A . . 118.2
C34 C33 H33A . . 118.2
C43 C48 C47 . . 109.5(3)
C43 C48 H48A . . 109.8
C47 C48 H48A . . 109.8
C43 C48 H48B . . 109.8
C47 C48 H48B . . 109.8
H48A C48 H48B . . 108.2

loop_
_geom_bond_atom_site_label_1
_geom_bond_atom_site_label_2
_geom_bond_site_symmetry_2
_geom_bond_distance
Mn1 N1 . 2.298(3)
Mn1 N1 2_575 2.298(3)
Mn1 N3 2_575 2.370(3)
Mn1 N3 . 2.370(3)
Mn1 Cl1 . 2.4885(10)
Mn1 Cl1 2_575 2.4885(10)
O2 C22 . 1.230(4)
O1 C6 . 1.236(4)
N1 C1 . 1.341(4)
N1 C5 . 1.345(4)
N3 C17 . 1.333(4)
N3 C21 . 1.346(4)
N4 C22 . 1.339(4)
N4 C23 . 1.482(4)
N4 H4B . 0.8600
N2 C6 . 1.347(4)
N2 C7 . 1.475(4)
N2 H2B . 0.8600
C12 C14 . 1.526(6)
C12 C16 . 1.529(6)
C12 H12A . 0.9700
C12 H12B . 0.9700
C27 C28 . 1.525(5)
C27 C32 . 1.528(5)
C27 C25 . 1.537(5)
C27 H27A . 0.9800
C26 C23 . 1.518(4)
C26 C31 . 1.539(5)
C26 H26A . 0.9700
C26 H26B . 0.9700
C28 C29 . 1.515(5)
C28 H28A . 0.9700
C28 H28B . 0.9700
C6 C3 . 1.504(4)
C3 C4 . 1.387(4)
C3 C2 . 1.391(4)
C29 C30 . 1.511(6)
C29 C24 . 1.540(5)
C29 H29A . 0.9800
C15 C13 . 1.520(5)
C15 C11 . 1.521(5)
C15 C9 . 1.545(5)
C15 H15A . 0.9800
C19 C18 . 1.375(4)
C19 C20 . 1.391(4)
C19 C22 . 1.524(4)
C23 C24 . 1.523(4)
C23 C25 . 1.540(4)
C10 C16 . 1.536(5)
C10 C7 . 1.533(4)
C10 H10A . 0.9700
C10 H10B . 0.9700
C7 C9 . 1.536(4)
C7 C8 . 1.540(4)
C5 C4 . 1.374(4)
C5 H5A . 0.9300
C4 H4A . 0.9300
C1 C2 . 1.382(4)
C1 H1A . 0.9300
C21 C20 . 1.381(4)
C21 H21A . 0.9300
C13 C14 . 1.520(5)
C13 H13A . 0.9700
C13 H13B . 0.9700
C32 C31 . 1.524(5)
C32 H32A . 0.9700
C32 H32B . 0.9700
C11 C16 . 1.520(5)
C11 H11A . 0.9700
C11 H11B . 0.9700
C14 C8 . 1.542(5)
C14 H14A . 0.9800
C2 H2A . 0.9300
C18 C17 . 1.383(4)
C18 H18A . 0.9300
C20 H20A . 0.9300
C24 H24A . 0.9700
C24 H24B . 0.9700
C9 H9A . 0.9700
C9 H9B . 0.9700
C8 H8A . 0.9700
C8 H8B . 0.9700
C30 C31 . 1.504(6)
C30 H30A . 0.9700
C30 H30B . 0.9700
C25 H25A . 0.9700
C25 H25B . 0.9700
C31 H31A . 0.9800
C16 H16A . 0.9800
C17 H17A . 0.9300
O3 C38 . 1.232(4)
C35 C34 . 1.388(5)
C35 C36 . 1.387(5)
C35 C38 . 1.509(5)
N6 C38 . 1.348(4)
N6 C39 . 1.486(4)
N6 H6A . 0.8600
C34 C33 . 1.383(5)
C34 H34A . 0.9300
C39 C41 . 1.532(4)
C39 C42 . 1.533(4)
C39 C40 . 1.537(5)
C37 N5 . 1.329(5)
C37 C36 . 1.394(5)
C37 H37A . 0.9300
C44 C45 . 1.534(5)
C44 C43 . 1.530(5)
C44 H44A . 0.9700
C44 H44B . 0.9700
C36 H36A . 0.9300
N5 C33 . 1.335(5)
C45 C40 . 1.536(5)
C45 C46 . 1.538(5)
C45 H45A . 0.9800
C41 C43 . 1.533(4)
C41 H41A . 0.9700
C41 H41B . 0.9700
C43 C48 . 1.526(5)
C43 H43A . 0.9800
C47 C48 . 1.528(5)
C47 C42 . 1.530(5)
C47 C46 . 1.529(5)
C47 H47A . 0.9800
C42 H42A . 0.9700
C42 H42B . 0.9700
C46 H46A . 0.9700
C46 H46B . 0.9700
C40 H40A . 0.9700
C40 H40B . 0.9700
C33 H33A . 0.9300
C48 H48A . 0.9700
C48 H48B . 0.9700

loop_
_geom_hbond_atom_site_label_D
_geom_hbond_atom_site_label_H
_geom_hbond_atom_site_label_A
_geom_hbond_site_symmetry_A
_geom_hbond_distance_DH
_geom_hbond_distance_HA
_geom_hbond_distance_DA
_geom_hbond_angle_DHA
N4 H4B O1 1_455 0.86 2.18 3.024(4) 168.0
N2 H2B O3 1_565 0.86 2.25 3.064(4) 156.8
